data_4345875
loop_
_publ_author_name
'Liu, Guangfeng'
'Liu, Jie'
'Nie, Lina'
'Ban, Rui'
'Armatas, Gerasimos S.'
'Tao, Xutang'
'Zhang, Qichun'

_publ_section_title
;
 Surfactant 1-Hexadecyl-3-methylimidazolium Chloride Can Convert
 One-Dimensional Viologen Bromoplumbate into Zero-Dimensional.
;
_journal_issue 10
_journal_name_full 'Inorganic chemistry'
_journal_page_first 5498
_journal_page_last 5501
_journal_paper_doi 10.1021/acs.inorgchem.7b00648
_journal_volume 56
_journal_year 2017
_chemical_formula_sum 'C21 H27 Br9 N3 Pb3'
_chemical_formula_weight 1662.22
_chemical_name_systematic
; 
 ? 
;
_space_group_IT_number 14
_symmetry_cell_setting Monoclinic'
_symmetry_space_group_name_Hall '-P 2ybc'
_symmetry_space_group_name_H-M 'P 1 21/c 1'
_atom_sites_solution_hydrogens geom
_atom_sites_solution_primary direct
_atom_sites_solution_secondary difmap
_audit_creation_method SHELXL-97
_cell_angle_alpha 90.00
_cell_angle_beta 90.5690(10)
_cell_angle_gamma 90.00
_cell_formula_units_Z 4
_cell_length_a 11.8158(11)
_cell_length_b 13.3127(13)
_cell_length_c 23.777(2)
_cell_measurement_reflns_used 4519
_cell_measurement_temperature 296(2)
_cell_measurement_theta_max 26.60
_cell_measurement_theta_min 2.30
_cell_volume 3739.9(6)
_computing_cell_refinement 'Bruker SAINT'
_computing_data_collection 'Bruker APEX3'
_computing_data_reduction 'Bruker SAINT'
_computing_molecular_graphics 'Bruker SHELXTL'
_computing_publication_material 'Bruker SHELXTL'
_computing_structure_refinement 'SHELXL-2014 (Sheldrick 2008)'
_computing_structure_solution 'SHELXS-97 (Sheldrick 2008)'
_diffrn_ambient_temperature 296(2)
_diffrn_measured_fraction_theta_full 0.993
_diffrn_measured_fraction_theta_max 0.993
_diffrn_measurement_device_type 'Bruker APEX-II CCD'
_diffrn_measurement_method '\f and \w scans'
_diffrn_radiation_monochromator graphite
_diffrn_radiation_source 'fine-focus sealed tube'
_diffrn_radiation_type MoK\a
_diffrn_radiation_wavelength 0.71073
_diffrn_reflns_av_R_equivalents 0.0551
_diffrn_reflns_av_sigmaI/netI 0.0691
_diffrn_reflns_limit_h_max 14
_diffrn_reflns_limit_h_min -14
_diffrn_reflns_limit_k_max 15
_diffrn_reflns_limit_k_min -16
_diffrn_reflns_limit_l_max 30
_diffrn_reflns_limit_l_min -28
_diffrn_reflns_number 21639
_diffrn_reflns_theta_full 26.73
_diffrn_reflns_theta_max 26.73
_diffrn_reflns_theta_min 1.72
_exptl_absorpt_coefficient_mu 23.104
_exptl_absorpt_correction_T_max 0.0382
_exptl_absorpt_correction_T_min 0.0182
_exptl_absorpt_correction_type multi-scan
_exptl_absorpt_process_details 'Bruker SADABS'
_exptl_crystal_colour yellow
_exptl_crystal_density_diffrn 2.952
_exptl_crystal_density_method 'not measured'
_exptl_crystal_description prism
_exptl_crystal_F_000 2940
_exptl_crystal_size_max 0.256
_exptl_crystal_size_mid 0.121
_exptl_crystal_size_min 0.114
_refine_diff_density_max 1.355
_refine_diff_density_min -1.057
_refine_diff_density_rms 0.173
_refine_ls_extinction_coef 0.000277(15)
_refine_ls_extinction_expression Fc^*^=kFc[1+0.001xFc^2^\l^3^/sin(2\q)]^-1/4^
_refine_ls_extinction_method SHELXL
_refine_ls_goodness_of_fit_ref 0.888
_refine_ls_hydrogen_treatment constr
_refine_ls_matrix_type full
_refine_ls_number_parameters 329
_refine_ls_number_reflns 7894
_refine_ls_number_restraints 0
_refine_ls_restrained_S_all 0.888
_refine_ls_R_factor_all 0.0753
_refine_ls_R_factor_gt 0.0361
_refine_ls_shift/su_max 0.002
_refine_ls_shift/su_mean 0.000
_refine_ls_structure_factor_coef Fsqd
_refine_ls_weighting_details 'calc w=1/[\s^2^(Fo^2^)+(0.0247P)^2^+0.0000P] where P=(Fo^2^+2Fc^2^)/3'
_refine_ls_weighting_scheme calc
_refine_ls_wR_factor_gt 0.0658
_refine_ls_wR_factor_ref 0.0758
_reflns_number_gt 5064
_reflns_number_total 7894
_reflns_threshold_expression >2sigma(I)
_cod_data_source_file ic7b00648_si_002.cif
_cod_data_source_block ethanol_a
_cod_original_sg_symbol_H-M P2(1)/c
_cod_database_code 4345875

loop_
_symmetry_equiv_pos_as_xyz
'x, y, z'
'-x, y+1/2, -z+1/2'
'-x, -y, -z'
'x, -y-1/2, z-1/2'

loop_
_atom_site_label
_atom_site_type_symbol
_atom_site_fract_x
_atom_site_fract_y
_atom_site_fract_z
_atom_site_U_iso_or_equiv
_atom_site_adp_type
_atom_site_occupancy
_atom_site_symmetry_multiplicity
_atom_site_calc_flag
_atom_site_refinement_flags
Pb01 Pb 0.83048(2) 0.50471(2) 0.445044(11) 0.03604(9) Uani 1 1 d .
C1 C 0.5521(8) 0.0591(7) 0.7950(3) 0.067(3) Uani 1 1 d .
H1 H 0.5855 0.0076 0.8157 0.080 Uiso 1 1 calc R
N1 N 0.6090(6) 0.1013(6) 0.7539(3) 0.065(2) Uani 1 1 d .
Pb02 Pb 0.50688(2) 0.33186(2) 0.503331(12) 0.04233(10) Uani 1 1 d .
C2 C 0.4447(7) 0.0897(6) 0.8079(3) 0.053(2) Uani 1 1 d .
H2 H 0.4070 0.0599 0.8377 0.064 Uiso 1 1 calc R
N2 N 0.0589(6) 0.2573(5) 0.8142(3) 0.062(2) Uani 1 1 d .
Pb03 Pb 0.84047(3) 0.35042(2) 0.615557(12) 0.04822(11) Uani 1 1 d .
C3 C 0.3922(7) 0.1640(6) 0.7771(3) 0.045(2) Uani 1 1 d .
N3 N 0.7269(6) -0.0223(5) 0.4429(3) 0.0559(18) Uani 1 1 d .
Br04 Br 0.99475(6) 0.35012(5) 0.49591(3) 0.0458(2) Uani 1 1 d .
C4 C 0.4525(8) 0.2072(7) 0.7343(4) 0.073(3) Uani 1 1 d .
H4 H 0.4208 0.2586 0.7129 0.087 Uiso 1 1 calc R
Br05 Br 0.67039(7) 0.51256(5) 0.54930(3) 0.0443(2) Uani 1 1 d .
C5 C 0.5587(9) 0.1741(8) 0.7236(4) 0.080(3) Uani 1 1 d .
H5 H 0.5982 0.2030 0.6941 0.095 Uiso 1 1 calc R
Br06 Br 0.66001(7) 0.65286(6) 0.39632(3) 0.0496(2) Uani 1 1 d .
C6 C 0.2787(7) 0.1966(6) 0.7890(3) 0.049(2) Uani 1 1 d .
Br07 Br 0.68962(7) 0.33146(6) 0.41024(3) 0.0536(2) Uani 1 1 d .
C7 C 0.2345(7) 0.1913(6) 0.8426(3) 0.059(2) Uani 1 1 d .
H7 H 0.2796 0.1672 0.8720 0.071 Uiso 1 1 calc R
Br08 Br 0.64868(7) 0.20733(6) 0.57530(4) 0.0567(2) Uani 1 1 d .
C8 C 0.1252(8) 0.2209(7) 0.8535(4) 0.072(3) Uani 1 1 d .
H8 H 0.0978 0.2149 0.8899 0.087 Uiso 1 1 calc R
Br09 Br 0.96348(8) 0.51292(7) 0.34162(3) 0.0579(2) Uani 1 1 d .
C9 C 0.0972(9) 0.2645(7) 0.7623(4) 0.082(3) Uani 1 1 d .
H9 H 0.0497 0.2899 0.7343 0.098 Uiso 1 1 calc R
Br0A Br 0.39829(8) 0.17206(7) 0.44983(4) 0.0716(3) Uani 1 1 d .
Br0B Br 0.73653(9) 0.38408(8) 0.71803(4) 0.0804(3) Uani 1 1 d .
Br0C Br 0.95039(9) 0.17571(7) 0.64938(4) 0.0787(3) Uani 1 1 d .
C10 C 0.2051(9) 0.2357(8) 0.7484(4) 0.087(3) Uani 1 1 d .
H10 H 0.2293 0.2424 0.7115 0.105 Uiso 1 1 calc R
C11 C -0.0572(8) 0.2896(8) 0.8286(5) 0.097(4) Uani 1 1 d .
H11A H -0.0821 0.2549 0.8622 0.117 Uiso 1 1 calc R
H11B H -0.1091 0.2734 0.7981 0.117 Uiso 1 1 calc R
C12 C -0.0560(8) 0.4023(8) 0.8387(4) 0.107(4) Uani 1 1 d .
H12A H -0.1241 0.4218 0.8575 0.160 Uiso 1 1 calc R
H12B H -0.0514 0.4367 0.8034 0.160 Uiso 1 1 calc R
H12C H 0.0084 0.4196 0.8617 0.160 Uiso 1 1 calc R
C13 C 0.7229(8) 0.0649(10) 0.7394(5) 0.102(4) Uani 1 1 d .
H13A H 0.7590 0.0382 0.7731 0.123 Uiso 1 1 calc R
H13B H 0.7679 0.1212 0.7266 0.123 Uiso 1 1 calc R
C14 C 0.7221(9) -0.0134(8) 0.6956(5) 0.120(5) Uani 1 1 d .
H14A H 0.7985 -0.0311 0.6865 0.180 Uiso 1 1 calc R
H14B H 0.6842 0.0116 0.6626 0.180 Uiso 1 1 calc R
H14C H 0.6831 -0.0717 0.7092 0.180 Uiso 1 1 calc R
C15 C 0.7972(8) -0.1001(6) 0.4438(4) 0.077(3) Uani 1 1 d .
H15 H 0.7737 -0.1609 0.4284 0.093 Uiso 1 1 calc R
C16 C 0.9010(8) -0.0930(6) 0.4663(4) 0.068(3) Uani 1 1 d .
H16 H 0.9469 -0.1498 0.4669 0.082 Uiso 1 1 calc R
C17 C 0.9426(7) -0.0053(5) 0.4887(3) 0.049(2) Uani 1 1 d .
C18 C 0.8648(8) 0.0735(7) 0.4887(4) 0.084(3) Uani 1 1 d .
H18 H 0.8849 0.1343 0.5052 0.101 Uiso 1 1 calc R
C19 C 0.7601(8) 0.0633(7) 0.4651(4) 0.071(3) Uani 1 1 d .
H19 H 0.7110 0.1179 0.4647 0.085 Uiso 1 1 calc R
C20 C 0.6127(7) -0.0291(7) 0.4163(4) 0.072(3) Uani 1 1 d .
H20A H 0.5908 -0.0992 0.4134 0.087 Uiso 1 1 calc R
H20B H 0.5582 0.0046 0.4400 0.087 Uiso 1 1 calc R
C21 C 0.6105(9) 0.0167(8) 0.3599(4) 0.108(4) Uani 1 1 d .
H21A H 0.5343 0.0169 0.3456 0.162 Uiso 1 1 calc R
H21B H 0.6578 -0.0214 0.3352 0.162 Uiso 1 1 calc R
H21C H 0.6380 0.0845 0.3623 0.162 Uiso 1 1 calc R

loop_
_atom_site_aniso_label
_atom_site_aniso_U_11
_atom_site_aniso_U_22
_atom_site_aniso_U_33
_atom_site_aniso_U_23
_atom_site_aniso_U_13
_atom_site_aniso_U_12
Pb01 0.04011(18) 0.03634(18) 0.03164(17) 0.00222(12) -0.00033(13) 0.00093(13)
C1 0.071(7) 0.089(8) 0.041(5) 0.008(5) -0.001(5) -0.002(6)
N1 0.056(5) 0.085(6) 0.053(5) -0.001(4) 0.002(4) -0.011(4)
Pb02 0.04253(19) 0.03966(19) 0.04472(19) 0.00163(13) -0.00385(14) 0.00106(14)
C2 0.052(6) 0.082(7) 0.026(4) 0.014(4) 0.001(4) 0.002(5)
N2 0.059(5) 0.059(5) 0.066(6) 0.001(4) -0.012(4) -0.001(4)
Pb03 0.0492(2) 0.0564(2) 0.03902(19) 0.00945(15) -0.00124(14) 0.00420(16)
C3 0.056(5) 0.049(5) 0.032(4) 0.015(4) 0.000(4) -0.007(4)
N3 0.052(5) 0.051(5) 0.066(5) 0.008(4) 0.013(4) 0.004(4)
Br04 0.0591(5) 0.0341(4) 0.0441(5) -0.0012(3) -0.0033(4) 0.0064(4)
C4 0.079(7) 0.084(7) 0.056(6) 0.029(5) 0.021(5) 0.012(6)
Br05 0.0609(5) 0.0422(5) 0.0297(4) -0.0042(3) -0.0026(4) 0.0051(4)
C5 0.096(8) 0.079(8) 0.064(7) 0.023(6) 0.029(6) -0.024(6)
Br06 0.0571(5) 0.0489(5) 0.0426(5) 0.0099(4) -0.0010(4) 0.0098(4)
C6 0.074(6) 0.046(5) 0.026(4) 0.006(4) -0.008(4) -0.006(4)
Br07 0.0599(5) 0.0489(5) 0.0520(5) -0.0078(4) 0.0050(4) -0.0065(4)
C7 0.062(6) 0.075(7) 0.040(5) 0.017(4) -0.002(4) 0.016(5)
Br08 0.0543(5) 0.0568(6) 0.0588(6) 0.0116(4) -0.0106(4) 0.0025(4)
C8 0.077(7) 0.085(8) 0.056(6) 0.024(5) 0.019(6) 0.003(6)
Br09 0.0617(6) 0.0722(6) 0.0399(5) 0.0002(4) 0.0046(4) -0.0099(5)
C9 0.091(8) 0.109(9) 0.045(6) -0.009(6) -0.031(6) 0.035(7)
Br0A 0.0791(7) 0.0546(6) 0.0809(7) -0.0113(5) -0.0091(6) -0.0111(5)
Br0B 0.0901(8) 0.1034(9) 0.0481(6) -0.0013(5) 0.0129(5) 0.0050(6)
Br0C 0.0791(7) 0.0639(7) 0.0927(8) 0.0147(5) -0.0168(6) 0.0134(5)
C10 0.101(8) 0.126(10) 0.035(5) -0.001(5) -0.007(5) 0.049(7)
C11 0.045(6) 0.100(10) 0.146(11) 0.013(8) -0.012(7) 0.000(6)
C12 0.083(8) 0.112(10) 0.127(10) -0.031(8) 0.005(7) 0.020(7)
C13 0.049(7) 0.158(13) 0.100(9) 0.006(8) -0.004(6) 0.010(7)
C14 0.083(9) 0.111(11) 0.167(14) -0.006(9) 0.026(9) 0.036(7)
C15 0.063(7) 0.033(5) 0.135(10) 0.008(5) -0.001(7) -0.002(5)
C16 0.061(6) 0.023(5) 0.121(8) 0.000(5) 0.000(6) 0.007(4)
C17 0.072(6) 0.028(4) 0.046(5) -0.001(4) 0.006(5) 0.009(4)
C18 0.092(8) 0.063(7) 0.097(8) -0.041(6) -0.038(7) 0.034(6)
C19 0.086(8) 0.055(7) 0.070(7) -0.012(5) -0.007(6) 0.023(5)
C20 0.040(6) 0.079(7) 0.099(8) 0.032(6) 0.005(5) -0.002(5)
C21 0.078(8) 0.142(12) 0.103(10) -0.001(8) -0.011(7) -0.025(7)

loop_
_atom_type_symbol
_atom_type_description
_atom_type_scat_dispersion_real
_atom_type_scat_dispersion_imag
_atom_type_scat_source
C C 0.0033 0.0016 'International Tables Vol C Tables 4.2.6.8 and 6.1.1.4'
H H 0.0000 0.0000 'International Tables Vol C Tables 4.2.6.8 and 6.1.1.4'
N N 0.0061 0.0033 'International Tables Vol C Tables 4.2.6.8 and 6.1.1.4'
Br Br -0.2901 2.4595 'International Tables Vol C Tables 4.2.6.8 and 6.1.1.4'
Pb Pb -3.3944 10.1111 'International Tables Vol C Tables 4.2.6.8 and 6.1.1.4'

loop_
_geom_angle_atom_site_label_1
_geom_angle_atom_site_label_2
_geom_angle_atom_site_label_3
_geom_angle
_geom_angle_site_symmetry_1
_geom_angle_site_symmetry_3
Br09 Pb01 Br07 95.69(2) . .
Br09 Pb01 Br06 90.85(2) . .
Br07 Pb01 Br06 91.74(2) . .
Br09 Pb01 Br04 90.77(2) . .
Br07 Pb01 Br04 86.52(2) . .
Br06 Pb01 Br04 177.74(2) . .
Br09 Pb01 Br05 173.78(2) . .
Br07 Pb01 Br05 84.55(2) . .
Br06 Pb01 Br05 82.93(2) . .
Br04 Pb01 Br05 95.45(2) . .
Br09 Pb01 Br04 89.80(2) . 3_766
Br07 Pb01 Br04 165.53(2) . 3_766
Br06 Pb01 Br04 101.58(2) . 3_766
Br04 Pb01 Br04 80.01(2) . 3_766
Br05 Pb01 Br04 91.44(2) . 3_766
N1 C1 C2 121.4(9) . .
N1 C1 H1 119.3 . .
C2 C1 H1 119.3 . .
C1 N1 C5 118.6(8) . .
C1 N1 C13 120.4(9) . .
C5 N1 C13 120.9(9) . .
Br0A Pb02 Br08 95.37(3) . .
Br0A Pb02 Br07 89.63(3) . .
Br08 Pb02 Br07 91.02(3) . .
Br0A Pb02 Br06 96.16(3) . 3_666
Br08 Pb02 Br06 87.24(2) . 3_666
Br07 Pb02 Br06 174.08(2) . 3_666
Br0A Pb02 Br05 91.09(3) . 3_666
Br08 Pb02 Br05 166.96(2) . 3_666
Br07 Pb02 Br05 100.35(2) . 3_666
Br06 Pb02 Br05 80.80(2) 3_666 3_666
C1 C2 C3 120.5(8) . .
C1 C2 H2 119.7 . .
C3 C2 H2 119.7 . .
C8 N2 C9 119.1(8) . .
C8 N2 C11 119.4(9) . .
C9 N2 C11 121.5(9) . .
Br0B Pb03 Br0C 95.20(3) . .
Br0B Pb03 Br08 92.39(3) . .
Br0C Pb03 Br08 85.03(3) . .
Br0B Pb03 Br09 87.30(3) . 3_766
Br0C Pb03 Br09 92.89(3) . 3_766
Br08 Pb03 Br09 177.86(2) . 3_766
C4 C3 C2 117.5(8) . .
C4 C3 C6 120.7(7) . .
C2 C3 C6 121.9(7) . .
C19 N3 C15 119.1(8) . .
C19 N3 C20 119.4(8) . .
C15 N3 C20 121.6(8) . .
Pb01 Br04 Pb01 99.99(2) . 3_766
C5 C4 C3 119.4(8) . .
C5 C4 H4 120.3 . .
C3 C4 H4 120.3 . .
Pb01 Br05 Pb02 96.34(2) . 3_666
N1 C5 C4 122.7(8) . .
N1 C5 H5 118.7 . .
C4 C5 H5 118.7 . .
Pb01 Br06 Pb02 99.93(2) . 3_666
C7 C6 C10 114.7(8) . .
C7 C6 C3 121.7(7) . .
C10 C6 C3 123.6(8) . .
Pb01 Br07 Pb02 101.09(2) . .
C8 C7 C6 121.4(8) . .
C8 C7 H7 119.3 . .
C6 C7 H7 119.3 . .
Pb02 Br08 Pb03 104.28(3) . .
N2 C8 C7 121.9(8) . .
N2 C8 H8 119.1 . .
C7 C8 H8 119.1 . .
Pb01 Br09 Pb03 98.68(3) . 3_766
N2 C9 C10 122.1(9) . .
N2 C9 H9 119.0 . .
C10 C9 H9 119.0 . .
C9 C10 C6 120.8(9) . .
C9 C10 H10 119.6 . .
C6 C10 H10 119.6 . .
N2 C11 C12 108.4(8) . .
N2 C11 H11A 110.0 . .
C12 C11 H11A 110.0 . .
N2 C11 H11B 110.0 . .
C12 C11 H11B 110.0 . .
H11A C11 H11B 108.4 . .
C11 C12 H12A 109.5 . .
C11 C12 H12B 109.5 . .
H12A C12 H12B 109.5 . .
C11 C12 H12C 109.5 . .
H12A C12 H12C 109.5 . .
H12B C12 H12C 109.5 . .
N1 C13 C14 113.4(9) . .
N1 C13 H13A 108.9 . .
C14 C13 H13A 108.9 . .
N1 C13 H13B 108.9 . .
C14 C13 H13B 108.9 . .
H13A C13 H13B 107.7 . .
C13 C14 H14A 109.5 . .
C13 C14 H14B 109.5 . .
H14A C14 H14B 109.5 . .
C13 C14 H14C 109.5 . .
H14A C14 H14C 109.5 . .
H14B C14 H14C 109.5 . .
N3 C15 C16 121.5(8) . .
N3 C15 H15 119.3 . .
C16 C15 H15 119.3 . .
C15 C16 C17 122.7(8) . .
C15 C16 H16 118.7 . .
C17 C16 H16 118.7 . .
C16 C17 C18 114.0(8) . .
C16 C17 C17 123.6(9) . 3_756
C18 C17 C17 122.4(9) . 3_756
C19 C18 C17 121.4(8) . .
C19 C18 H18 119.3 . .
C17 C18 H18 119.3 . .
N3 C19 C18 121.3(8) . .
N3 C19 H19 119.4 . .
C18 C19 H19 119.4 . .
C21 C20 N3 111.6(8) . .
C21 C20 H20A 109.3 . .
N3 C20 H20A 109.3 . .
C21 C20 H20B 109.3 . .
N3 C20 H20B 109.3 . .
H20A C20 H20B 108.0 . .
C20 C21 H21A 109.5 . .
C20 C21 H21B 109.5 . .
H21A C21 H21B 109.5 . .
C20 C21 H21C 109.5 . .
H21A C21 H21C 109.5 . .
H21B C21 H21C 109.5 . .

loop_
_geom_bond_atom_site_label_1
_geom_bond_atom_site_label_2
_geom_bond_distance
_geom_bond_site_symmetry_2
Pb01 Br09 2.9334(9) .
Pb01 Br07 2.9575(8) .
Pb01 Br06 3.0401(8) .
Pb01 Br04 3.0691(8) .
Pb01 Br05 3.1348(8) .
Pb01 Br04 3.1485(8) 3_766
C1 N1 1.318(10) .
C1 C2 1.370(10) .
C1 H1 0.9300 .
N1 C5 1.342(11) .
N1 C13 1.473(11) .
Pb02 Br0A 2.7853(9) .
Pb02 Br08 2.9029(8) .
Pb02 Br07 3.1075(9) .
Pb02 Br06 3.1171(9) 3_666
Pb02 Br05 3.1924(8) 3_666
C2 C3 1.375(9) .
C2 H2 0.9300 .
N2 C8 1.308(9) .
N2 C9 1.323(11) .
N2 C11 1.481(11) .
Pb03 Br0B 2.7757(10) .
Pb03 Br0C 2.7789(10) .
Pb03 Br08 3.1044(9) .
Pb03 Br09 3.1091(9) 3_766
C3 C4 1.374(10) .
C3 C6 1.441(11) .
N3 C19 1.313(10) .
N3 C15 1.328(10) .
N3 C20 1.487(10) .
Br04 Pb01 3.1484(8) 3_766
C4 C5 1.357(12) .
C4 H4 0.9300 .
Br05 Pb02 3.1924(8) 3_666
C5 H5 0.9300 .
Br06 Pb02 3.1171(9) 3_666
C6 C7 1.385(10) .
C6 C10 1.393(10) .
C7 C8 1.377(11) .
C7 H7 0.9300 .
C8 H8 0.9300 .
Br09 Pb03 3.1091(9) 3_766
C9 C10 1.374(12) .
C9 H9 0.9300 .
C10 H10 0.9300 .
C11 C12 1.520(13) .
C11 H11A 0.9700 .
C11 H11B 0.9700 .
C12 H12A 0.9600 .
C12 H12B 0.9600 .
C12 H12C 0.9600 .
C13 C14 1.474(13) .
C13 H13A 0.9700 .
C13 H13B 0.9700 .
C14 H14A 0.9600 .
C14 H14B 0.9600 .
C14 H14C 0.9600 .
C15 C16 1.338(10) .
C15 H15 0.9300 .
C16 C17 1.371(10) .
C16 H16 0.9300 .
C17 C18 1.395(10) .
C17 C17 1.461(15) 3_756
C18 C19 1.360(11) .
C18 H18 0.9300 .
C19 H19 0.9300 .
C20 C21 1.473(12) .
C20 H20A 0.9700 .
C20 H20B 0.9700 .
C21 H21A 0.9600 .
C21 H21B 0.9600 .
C21 H21C 0.9600 .
